data_4515432
loop_
_publ_author_name
'Xu, Xiaohui'
'Li, Shenhui'
'Liu, Qi'
'Liu, Zhiyu'
'Yan, Wei'
'Zhao, Ligong'
'Zhang, Wenhao'
'Zhang, Liang'
'Deng, Feng'
'Cong, Hengjiang'
'Deng, Hexiang'

_publ_section_title
;
 Isolated \p-Interaction Sites in Mesoporous MOF Backbone for Repetitive
 and Reversible Dynamics in Water.
;
_journal_issue 1
_journal_name_full 'ACS applied materials &amp; interfaces'
_journal_page_first 973
_journal_page_last 981
_journal_paper_doi 10.1021/acsami.8b19211
_journal_volume 11
_journal_year 2019
_chemical_formula_moiety '0.5(C216 N12 O32 Zr6)'
_chemical_formula_sum 'C108 N6 O16 Zr3'
_chemical_formula_weight 1910.80
_space_group_crystal_system cubic
_space_group_IT_number 221
_space_group_name_Hall '-P 4 2 3'
_space_group_name_H-M_alt 'P m -3 m'
_atom_sites_solution_primary dual
_audit_creation_date 2018-08-02
_audit_creation_method
;
Olex2 1.2
(compiled 2018.05.29 svn.r3508 for OlexSys, GUI svn.r5506)
;
_cell_angle_alpha 90
_cell_angle_beta 90
_cell_angle_gamma 90
_cell_formula_units_Z 2
_cell_length_a 25.4167(2)
_cell_length_b 25.4167(2)
_cell_length_c 25.4167(2)
_cell_measurement_reflns_used 9823
_cell_measurement_temperature 296(2)
_cell_measurement_theta_max 60.11
_cell_measurement_theta_min 2.46
_cell_volume 16419.4(2)
_computing_cell_refinement 'SAINT v8.34A (Bruker, 2013)'
_computing_data_reduction 'SAINT v8.34A (Bruker, 2013)'
_computing_molecular_graphics 'Olex2 (Dolomanov et al., 2009)'
_computing_publication_material 'Olex2 (Dolomanov et al., 2009)'
_computing_structure_refinement 'ShelXL (Sheldrick, 2015)'
_computing_structure_solution 'XT (Sheldrick, 2015)'
_diffrn_ambient_temperature 296.15
_diffrn_measured_fraction_theta_full 0.895
_diffrn_measured_fraction_theta_max 0.895
_diffrn_measurement_device_type 'CCD area detector'
_diffrn_measurement_method 'phi and omega scans'
_diffrn_radiation_monochromator graphite
_diffrn_radiation_type CuK\a
_diffrn_radiation_wavelength 1.54178
_diffrn_reflns_av_R_equivalents 0.0307
_diffrn_reflns_av_unetI/netI 0.0148
_diffrn_reflns_Laue_measured_fraction_full 0.895
_diffrn_reflns_Laue_measured_fraction_max 0.895
_diffrn_reflns_limit_h_max 26
_diffrn_reflns_limit_h_min -23
_diffrn_reflns_limit_k_max 26
_diffrn_reflns_limit_k_min -17
_diffrn_reflns_limit_l_max 24
_diffrn_reflns_limit_l_min -24
_diffrn_reflns_number 45465
_diffrn_reflns_point_group_measured_fraction_full 0.895
_diffrn_reflns_point_group_measured_fraction_max 0.895
_diffrn_reflns_theta_full 58.899
_diffrn_reflns_theta_max 58.899
_diffrn_reflns_theta_min 1.738
_exptl_absorpt_coefficient_mu 0.932
_exptl_absorpt_correction_T_max 0.7518
_exptl_absorpt_correction_T_min 0.4330
_exptl_absorpt_correction_type multi-scan
_exptl_absorpt_process_details
;
SADABS-2012/1 (Bruker,2012) was used for absorption correction.
wR2(int) was 0.1290 before and 0.0446 after correction.
The Ratio of minimum to maximum transmission is 0.5760.
The \l/2 correction factor is 0.0015.
;
_exptl_crystal_colour 'dark red'
_exptl_crystal_density_diffrn 0.386
_exptl_crystal_description block
_exptl_crystal_F_000 1876
_refine_diff_density_max 0.580
_refine_diff_density_min -0.800
_refine_diff_density_rms 0.081
_refine_ls_extinction_method none
_refine_ls_goodness_of_fit_ref 1.189
_refine_ls_hydrogen_treatment undef
_refine_ls_matrix_type full
_refine_ls_number_parameters 59
_refine_ls_number_reflns 2115
_refine_ls_number_restraints 81
_refine_ls_restrained_S_all 1.319
_refine_ls_R_factor_all 0.0843
_refine_ls_R_factor_gt 0.0786
_refine_ls_shift/su_max 0.000
_refine_ls_shift/su_mean 0.000
_refine_ls_structure_factor_coef Fsqd
_refine_ls_weighting_details 'w=1/[\s^2^(Fo^2^)+(0.1600P)^2^+13.5765P] where P=(Fo^2^+2Fc^2^)/3'
_refine_ls_weighting_scheme calc
_refine_ls_wR_factor_gt 0.2450
_refine_ls_wR_factor_ref 0.2526
_reflns_Friedel_coverage 0.000
_reflns_number_gt 1811
_reflns_number_total 2115
_reflns_threshold_expression 'I > 2\s(I)'
_cod_data_source_file am8b19211_si_004.cif
_cod_data_source_block 1
_cod_original_cell_volume 16419.4(4)
_cod_database_code 4515432
_shelx_shelxl_version_number 2018/3
_shelx_space_group_comment
;
The symmetry employed for this shelxl refinement is uniquely defined
by the following loop, which should always be used as a source of
symmetry information in preference to the above space-group names.
They are only intended as comments.
;
_olex2_refinement_description
;
1. Restrained distances
 C3_$3-C3 \\sim C4_$3-C4 \\sim C3_$2-C3_$1 \\sim C4_$2-C4_$1
 with sigma of 0.02
 C7_$2-C7_$3 \\sim C7_$1-C7 \\sim C8_$3-C8_$2 \\sim C8-C8_$1
 with sigma of 0.02
 C7_$2-C7_$1 \\sim C8-C8_$3 \\sim C7_$3-C7 \\sim C8_$1-C8_$2
 with sigma of 0.02
 C6-C7_$1 \\sim C9-C8_$3
 with sigma of 0.02
2. Restrained planarity
 C7_$1, C7_$2, C8, C8_$3
 with sigma of 0.1
 C7, C7_$3, C8_$1, C8_$2
 with sigma of 0.1
3. Uiso/Uaniso restraints and constraints
C6 \\sim C7: within 1.7A with sigma of 0.04 and sigma for terminal atoms of 0.08
C8 \\sim C9: within 1.7A with sigma of 0.04 and sigma for terminal atoms of 0.08
Uanis(C6) \\sim Ueq, Uanis(C7) \\sim Ueq, Uanis(C8) \\sim Ueq, Uanis(C9) \\sim
Ueq, Uanis(C10) \\sim Ueq, Uanis(C12) \\sim Ueq, Uanis(C11) \\sim Ueq,
Uanis(N1) \\sim Ueq: with sigma of 0.02 and sigma for terminal atoms of 0.2
Uanis(C8) \\sim Ueq, Uanis(C7) \\sim Ueq: with sigma of 0.02 and sigma for
terminal atoms of 0.1
Uanis(C10) \\sim Ueq, Uanis(C11) \\sim Ueq, Uanis(C12) \\sim Ueq, Uanis(N1)
\\sim Ueq: with sigma of 0.02 and sigma for terminal atoms of 0.05
Uanis(C2) = Uanis(C3) = Uanis(C4) = Uanis(C5)
Uanis(C6) = Uanis(C7) = Uanis(C8) = Uanis(C9)
4. Others
 Fixed Sof: C7(0.5) C8(0.5) C3(0.5) C4(0.5)
;
_olex2_submission_special_instructions 'No special instructions were received'

loop_
_space_group_symop_operation_xyz
'x, y, z'
'-x, -y, z'
'-x, y, -z'
'x, -y, -z'
'z, x, y'
'z, -x, -y'
'-z, -x, y'
'-z, x, -y'
'y, z, x'
'-y, z, -x'
'y, -z, -x'
'-y, -z, x'
'y, x, -z'
'-y, -x, -z'
'y, -x, z'
'-y, x, z'
'x, z, -y'
'-x, z, y'
'-x, -z, -y'
'x, -z, y'
'z, y, -x'
'z, -y, x'
'-z, y, x'
'-z, -y, -x'
'-x, -y, -z'
'x, y, -z'
'x, -y, z'
'-x, y, z'
'-z, -x, -y'
'-z, x, y'
'z, x, -y'
'z, -x, y'
'-y, -z, -x'
'y, -z, x'
'-y, z, x'
'y, z, -x'
'-y, -x, z'
'y, x, z'
'-y, x, -z'
'y, -x, -z'
'-x, -z, y'
'x, -z, -y'
'x, z, y'
'-x, z, -y'
'-z, -y, x'
'-z, y, -x'
'z, -y, -x'
'z, y, x'

loop_
_atom_site_label
_atom_site_type_symbol
_atom_site_fract_x
_atom_site_fract_y
_atom_site_fract_z
_atom_site_U_iso_or_equiv
_atom_site_adp_type
_atom_site_occupancy
_atom_site_site_symmetry_order
_atom_site_calc_flag
_atom_site_refinement_flags_posn
_atom_site_refinement_flags_adp
_atom_site_refinement_flags_occupancy
_atom_site_disorder_assembly
_atom_site_disorder_group
Zr1 Zr 0.40264(3) 0.500000 0.500000 0.0218(5) Uani 1 8 d S T P . .
O1 O 0.35947(14) 0.500000 0.42323(15) 0.0445(10) Uani 1 2 d S T P . .
O2 O 0.4518(2) 0.4518(2) 0.5482(2) 0.073(3) Uani 1 6 d S T P . .
C1 C 0.3756(2) 0.500000 0.3756(2) 0.046(2) Uani 1 4 d S T P B .
C2 C 0.3343(3) 0.500000 0.3343(3) 0.090(2) Uani 1 4 d S T P . .
C5 C 0.2566(3) 0.500000 0.2566(3) 0.090(2) Uani 1 4 d S T P . .
C6 C 0.2150(4) 0.500000 0.2150(4) 0.143(3) Uani 1 4 d DS TU P . .
C7 C 0.2132(4) 0.5423(5) 0.1780(4) 0.143(3) Uani 0.5 1 d D U . . .
C8 C 0.1738(4) 0.5422(5) 0.1386(4) 0.143(3) Uani 0.5 1 d D U . . .
C9 C 0.1382(4) 0.500000 0.1382(4) 0.143(3) Uani 1 4 d DS TU P . .
N1 N 0.0801(4) 0.500000 0.000000 0.142(5) Uani 1 4 d S TU P A 1
C10 C 0.0957(3) 0.500000 0.0957(3) 0.131(5) Uani 1 4 d S TU P A 1
C11 C 0.1114(3) 0.500000 0.0429(3) 0.149(5) Uani 1 2 d S TU P A 1
C12 C 0.1661(4) 0.500000 0.0281(4) 0.167(5) Uani 1 2 d S TU P A 1
C3 C 0.2830(3) 0.4836(4) 0.3482(3) 0.090(2) Uani 0.5 1 d D . . B 2
C4 C 0.2434(3) 0.4831(4) 0.3095(3) 0.090(2) Uani 0.5 1 d D . . B 2

loop_
_atom_site_aniso_label
_atom_site_aniso_U_11
_atom_site_aniso_U_22
_atom_site_aniso_U_33
_atom_site_aniso_U_23
_atom_site_aniso_U_13
_atom_site_aniso_U_12
Zr1 0.0180(6) 0.0237(5) 0.0237(5) 0.000 0.000 0.000
O1 0.039(2) 0.052(2) 0.043(3) 0.000 -0.0079(18) 0.000
O2 0.073(3) 0.073(3) 0.073(3) -0.037(3) -0.037(3) 0.037(3)
C1 0.033(3) 0.074(6) 0.033(3) 0.000 -0.007(4) 0.000
C2 0.0533(16) 0.162(7) 0.0533(16) 0.000 -0.014(2) 0.000
C5 0.0533(16) 0.162(7) 0.0533(16) 0.000 -0.014(2) 0.000
C6 0.095(3) 0.238(8) 0.095(3) 0.000 -0.030(4) 0.000
C7 0.095(3) 0.238(8) 0.095(3) 0.000 -0.030(4) 0.000
C8 0.095(3) 0.238(8) 0.095(3) 0.000 -0.030(4) 0.000
C9 0.095(3) 0.238(8) 0.095(3) 0.000 -0.030(4) 0.000
N1 0.070(6) 0.303(15) 0.052(6) 0.000 0.000 0.000
C10 0.059(5) 0.273(16) 0.059(5) 0.000 0.000(5) 0.000
C11 0.047(5) 0.352(14) 0.048(5) 0.000 -0.006(4) 0.000
C12 0.075(6) 0.340(15) 0.086(6) 0.000 0.001(5) 0.000
C3 0.0533(16) 0.162(7) 0.0533(16) 0.000 -0.014(2) 0.000
C4 0.0533(16) 0.162(7) 0.0533(16) 0.000 -0.014(2) 0.000

loop_
_atom_type_symbol
_atom_type_description
_atom_type_scat_dispersion_real
_atom_type_scat_dispersion_imag
_atom_type_scat_source
C C 0.0181 0.0091 'International Tables Vol C Tables 4.2.6.8 and 6.1.1.4'
N N 0.0311 0.0180 'International Tables Vol C Tables 4.2.6.8 and 6.1.1.4'
O O 0.0492 0.0322 'International Tables Vol C Tables 4.2.6.8 and 6.1.1.4'
Zr Zr -0.1862 2.2449 'International Tables Vol C Tables 4.2.6.8 and 6.1.1.4'

loop_
_geom_angle_atom_site_label_1
_geom_angle_atom_site_label_2
_geom_angle_atom_site_label_3
_geom_angle
_geom_angle_site_symmetry_1
_geom_angle_site_symmetry_3
Zr1 Zr1 Zr1 60.0 5 9
Zr1 Zr1 Zr1 90.0 29_666 5
Zr1 Zr1 Zr1 60.0 33_666 5
Zr1 Zr1 Zr1 60.0 33_666 29_666
Zr1 Zr1 Zr1 60.0 29_666 9
Zr1 Zr1 Zr1 90.0 33_666 9
O1 Zr1 Zr1 110.28(7) 26_556 29_666
O1 Zr1 Zr1 164.35(10) 17_556 29_666
O1 Zr1 Zr1 74.35(10) 42_566 29_666
O1 Zr1 Zr1 110.28(7) . 29_666
O1 Zr1 Zr1 110.28(6) 42_566 9
O1 Zr1 Zr1 110.28(6) 42_566 33_666
O1 Zr1 Zr1 164.35(10) . 33_666
O1 Zr1 Zr1 74.35(10) . 9
O1 Zr1 Zr1 110.28(6) 17_556 9
O1 Zr1 Zr1 74.35(10) 26_556 33_666
O1 Zr1 Zr1 164.35(10) 26_556 9
O1 Zr1 Zr1 110.28(6) 26_556 5
O1 Zr1 Zr1 110.28(6) . 5
O1 Zr1 Zr1 74.35(10) 17_556 5
O1 Zr1 Zr1 164.35(10) 42_566 5
O1 Zr1 Zr1 110.28(6) 17_556 33_666
O1 Zr1 O1 76.10(9) 17_556 .
O1 Zr1 O1 76.10(9) 42_566 26_556
O1 Zr1 O1 76.10(9) 17_556 26_556
O1 Zr1 O1 76.10(9) 42_566 .
O1 Zr1 O1 121.3(2) 26_556 .
O1 Zr1 O1 121.3(2) 17_556 42_566
O2 Zr1 Zr1 89.6(2) 26_556 33_666
O2 Zr1 Zr1 89.6(2) 4_566 33_666
O2 Zr1 Zr1 35.02(12) 27_565 33_666
O2 Zr1 Zr1 35.02(12) 26_556 5
O2 Zr1 Zr1 35.02(12) . 5
O2 Zr1 Zr1 89.6(2) . 9
O2 Zr1 Zr1 89.6(2) 4_566 5
O2 Zr1 Zr1 35.02(12) 4_566 9
O2 Zr1 Zr1 35.02(12) . 33_666
O2 Zr1 Zr1 89.6(2) . 29_666
O2 Zr1 Zr1 89.6(2) 27_565 9
O2 Zr1 Zr1 35.02(12) 27_565 29_666
O2 Zr1 Zr1 35.02(12) 26_556 9
O2 Zr1 Zr1 35.02(12) 4_566 29_666
O2 Zr1 Zr1 89.6(2) 26_556 29_666
O2 Zr1 Zr1 89.6(2) 27_565 5
O2 Zr1 O1 141.87(4) . 42_566
O2 Zr1 O1 77.7(2) 4_566 .
O2 Zr1 O1 141.87(4) 26_556 26_556
O2 Zr1 O1 77.7(2) 27_565 42_566
O2 Zr1 O1 77.7(2) 27_565 26_556
O2 Zr1 O1 77.7(2) 4_566 42_566
O2 Zr1 O1 77.7(2) 26_556 17_556
O2 Zr1 O1 141.87(4) 26_556 42_566
O2 Zr1 O1 77.7(2) . 26_556
O2 Zr1 O1 141.87(4) . .
O2 Zr1 O1 141.87(4) 4_566 26_556
O2 Zr1 O1 141.87(4) 4_566 17_556
O2 Zr1 O1 77.7(2) . 17_556
O2 Zr1 O1 77.7(2) 26_556 .
O2 Zr1 O1 141.87(4) 27_565 .
O2 Zr1 O1 141.87(4) 27_565 17_556
O2 Zr1 O2 70.0(2) . 27_565
O2 Zr1 O2 108.5(5) 27_565 26_556
O2 Zr1 O2 70.0(2) . 26_556
O2 Zr1 O2 108.5(5) . 4_566
O2 Zr1 O2 70.0(2) 4_566 26_556
O2 Zr1 O2 70.0(2) 27_565 4_566
C1 O1 Zr1 132.0(4) . .
Zr1 O2 Zr1 110.0(2) 33_666 5
Zr1 O2 Zr1 110.0(2) 33_666 .
Zr1 O2 Zr1 110.0(2) 5 .
O1 C1 O1 127.4(7) . 22_565
O1 C1 C2 116.3(3) 22_565 .
O1 C1 C2 116.3(3) . .
C3 C2 C1 118.4(5) 48 .
C3 C2 C1 118.4(5) 22_565 .
C3 C2 C1 118.4(5) 27_565 .
C3 C2 C1 118.4(5) . .
C3 C2 C3 111.9(9) 48 .
C4 C5 C6 119.4(5) 22_565 .
C4 C5 C6 119.4(5) . .
C4 C5 C6 119.4(5) 27_565 .
C4 C5 C6 119.4(5) 48 .
C4 C5 C4 34.5(8) 27_565 .
C4 C5 C4 110.0(9) 48 .
C4 C5 C4 121.1(10) 22_565 .
C7 C6 C5 119.2(7) 27_565 .
C7 C6 C5 119.2(7) 22_565 .
C7 C6 C5 119.2(7) . .
C7 C6 C5 119.2(7) 48 .
C7 C6 C7 97.6(11) 27_565 .
C7 C6 C7 52.5(9) 27_565 22_565
C7 C6 C7 97.6(11) 22_565 48
C7 C6 C7 121.6(14) 22_565 .
C7 C6 C7 121.6(14) 27_565 48
C7 C6 C7 52.5(9) . 48
C6 C7 C8 93.9(8) . 48
C7 C7 C6 63.7(4) 48 .
C7 C7 C8 90.0(3) 48 .
C7 C7 C8 48.3(5) 48 48
C8 C7 C6 119.1(8) . .
C8 C7 C8 41.7(6) . 48
C7 C8 C7 41.8(6) . 48
C8 C8 C7 90.0(3) 48 .
C8 C8 C7 48.3(5) 48 48
C8 C8 C9 63.2(4) 48 .
C9 C8 C7 92.6(8) . 48
C9 C8 C7 117.6(8) . .
C8 C9 C8 125.0(14) . 22_565
C8 C9 C8 125.0(14) 48 27_565
C8 C9 C8 99.7(11) . 27_565
C8 C9 C8 53.5(9) 48 .
C8 C9 C8 53.5(9) 22_565 27_565
C8 C9 C8 99.7(11) 48 22_565
C8 C9 C10 117.5(7) 48 .
C8 C9 C10 117.5(7) 22_565 .
C8 C9 C10 117.5(7) . .
C8 C9 C10 117.5(7) 27_565 .
C11 N1 C11 107.8(11) 26 .
C11 C10 C9 118.4(6) . .
C11 C10 C9 118.4(6) 22_565 .
C11 C10 C11 123.3(11) . 22_565
N1 C11 C10 127.3(9) . .
N1 C11 C12 110.8(9) . .
C10 C11 C12 121.9(9) . .
C12 C12 C11 105.2(5) 26 .
C2 C3 C4 105.3(8) . 27_565
C3 C3 C2 72.8(4) 27_565 .
C3 C3 C4 90.5(3) 27_565 .
C4 C3 C2 119.2(8) . .
C5 C4 C3 105.1(8) . 27_565
C3 C4 C5 118.7(8) . .
C4 C4 C5 72.8(4) 27_565 .
C4 C4 C3 89.5(3) 27_565 .

loop_
_geom_bond_atom_site_label_1
_geom_bond_atom_site_label_2
_geom_bond_distance
_geom_bond_site_symmetry_2
Zr1 Zr1 3.4994(10) 33_666
Zr1 Zr1 3.4994(10) 9
Zr1 Zr1 3.4994(10) 29_666
Zr1 Zr1 3.4994(10) 5
Zr1 O1 2.239(4) 17_556
Zr1 O1 2.239(4) 26_556
Zr1 O1 2.239(4) 42_566
Zr1 O1 2.239(4) .
Zr1 O2 2.136(3) .
Zr1 O2 2.136(3) 4_566
Zr1 O2 2.136(3) 26_556
Zr1 O2 2.136(3) 27_565
O1 C1 1.278(5) .
C1 C2 1.484(12) .
C2 C3 1.415(10) .
C2 C3 1.415(10) 22_565
C2 C3 1.415(10) 48
C2 C3 1.415(10) 27_565
C5 C6 1.494(16) .
C5 C4 1.451(10) 48
C5 C4 1.451(10) 22_565
C5 C4 1.451(10) 27_565
C5 C4 1.451(10) .
C6 C7 1.429(12) 27_565
C6 C7 1.429(12) .
C6 C7 1.429(12) 48
C6 C7 1.429(12) 22_565
C7 C7 1.26(2) 48
C7 C8 1.417(16) .
C7 C8 1.899(17) 48
C8 C8 1.26(2) 48
C8 C9 1.405(11) .
C9 C10 1.528(17) .
N1 C11 1.350(10) 26
N1 C11 1.350(10) .
C10 C11 1.399(10) .
C10 C11 1.399(10) 22_565
C11 C12 1.440(13) .
C12 C12 1.43(2) 26
C3 C3 0.835(19) 27_565
C3 C4 1.643(13) 27_565
C3 C4 1.408(11) .
C4 C4 0.860(19) 27_565

loop_
_smtbx_masks_void_nr
_smtbx_masks_void_average_x
_smtbx_masks_void_average_y
_smtbx_masks_void_average_z
_smtbx_masks_void_volume
_smtbx_masks_void_count_electrons
1 -0.725 -0.693 -0.824 12852.1 0.0
